data_1576385
loop_
_publ_author_name
'Murata, Yuzuki'
'Hashimoto, Taito'
'Oketani, Ryusei'
'Naruoka, Miki'
'Paitandi, Rajendra Prasad'
'Tonai, Norimitsu'
'Seki, Shu'
'Hisaki, Ichiro'

_publ_section_title
;
 A hydrogen-bonded organic framework possessing one-dimensional wide
 channels surrounded by naphthalenediimide plane
;
_journal_name_full 'Chemical Science'
_journal_paper_doi 10.1039/D5SC07488F
_journal_year 2025
_chemical_formula_moiety 'C54 H30 N2 O12, 6[C6 H3 Cl3]'
_chemical_formula_sum 'C90 H48 Cl18 N2 O12'
_chemical_formula_weight 1919.41
_chemical_name_common CPNDI-1(TCB)
_chemical_name_systematic
'5',5''''-(1,3,6,8-tetraoxo-1,3,6,8-tetrahydrobenzo[lmn][3,8]phenanthroline-2,7-diyl)bis([1,1':3',1''-terphenyl]-4,4''-dicarboxylic acid)'
_space_group_crystal_system triclinic
_space_group_IT_number 2
_space_group_name_Hall '-P 1'
_space_group_name_H-M_alt 'P -1'
_atom_sites_solution_hydrogens geom
_atom_sites_solution_primary dual
_audit_creation_date 2024-11-25
_audit_creation_method
;
Olex2 1.5
(compiled 2023.03.06 svn.rbb2c1857 for OlexSys, GUI svn.r6748)
;
_audit_update_record
;
2025-08-05 deposited with the CCDC.	2025-12-01 downloaded from the CCDC.
;
_cell_angle_alpha 112.684(8)
_cell_angle_beta 93.637(11)
_cell_angle_gamma 90.887(10)
_cell_formula_units_Z 1
_cell_length_a 4.9531(8)
_cell_length_b 19.0154(15)
_cell_length_c 23.435(2)
_cell_measurement_reflns_used 3097
_cell_measurement_temperature 100.00
_cell_measurement_theta_max 30.9410
_cell_measurement_theta_min 2.0150
_cell_volume 2030.5(4)
_computing_cell_refinement 'CrysAlisPro 1.171.40.53 (Rigaku OD, 2019)'
_computing_data_collection 'CrysAlisPro 1.171.40.53 (Rigaku OD, 2019)'
_computing_data_reduction 'CrysAlisPro 1.171.40.53 (Rigaku OD, 2019)'
_computing_molecular_graphics 'Olex2 1.5 (Dolomanov et al., 2009)'
_computing_publication_material 'Olex2 1.5 (Dolomanov et al., 2009)'
_computing_structure_refinement 'SHELXL 2019/3 (Sheldrick, 2015)'
_computing_structure_solution 'SHELXT 2018/2 (Sheldrick, 2018)'
_diffrn_ambient_temperature 100.00
_diffrn_detector 'CCD plate'
_diffrn_detector_area_resol_mean 13.3333
_diffrn_measured_fraction_theta_full 0.987
_diffrn_measured_fraction_theta_max 0.860
_diffrn_measurement_details
;
List of Runs (angles in degrees, time in seconds):

  # Type    Start    End  Width  t~exp~   \w     \q     \k     \f   Frames
#--------------------------------------------------------------------------
  1  \w    -90.00  90.00   0.50    2.00    --   25.00  45.00   0.00  360
  2  \w    -90.00  90.00   0.50    3.00    --   25.00  45.00 -90.00  360
  3  \w    -90.00  90.00   0.50    3.00    --   25.00  45.00-180.00  360
  4  \w    -90.00  90.00   0.50    3.00    --   25.00  45.00-270.00  360
;
_diffrn_measurement_device 'abstract diffractometer'
_diffrn_measurement_device_type 'esperanto-CrysAlisPro-abstract goniometer imported esperanto images'
_diffrn_measurement_method '\w scans'
_diffrn_orient_matrix_type 'CrysAlisPro convention (1999,Acta A55,543-557)'
_diffrn_orient_matrix_UB_11 0.0308298000
_diffrn_orient_matrix_UB_12 -0.0449809000
_diffrn_orient_matrix_UB_13 -0.0134962000
_diffrn_orient_matrix_UB_21 -0.0204869000
_diffrn_orient_matrix_UB_22 -0.0015770000
_diffrn_orient_matrix_UB_23 -0.0350561000
_diffrn_orient_matrix_UB_31 0.1598323000
_diffrn_orient_matrix_UB_32 0.0105322000
_diffrn_orient_matrix_UB_33 0.0010118000
_diffrn_radiation_monochromator synchrotron
_diffrn_radiation_probe x-ray
_diffrn_radiation_type synchrotron
_diffrn_radiation_wavelength 0.81022
_diffrn_reflns_av_R_equivalents 0.2126
_diffrn_reflns_av_unetI/netI 0.3463
_diffrn_reflns_Laue_measured_fraction_full 0.987
_diffrn_reflns_Laue_measured_fraction_max 0.860
_diffrn_reflns_limit_h_max 5
_diffrn_reflns_limit_h_min -6
_diffrn_reflns_limit_k_max 25
_diffrn_reflns_limit_k_min -24
_diffrn_reflns_limit_l_max 30
_diffrn_reflns_limit_l_min -29
_diffrn_reflns_number 22250
_diffrn_reflns_point_group_measured_fraction_full 0.987
_diffrn_reflns_point_group_measured_fraction_max 0.860
_diffrn_reflns_theta_full 29.087
_diffrn_reflns_theta_max 33.605
_diffrn_reflns_theta_min 2.005
_diffrn_source synchrotron
_exptl_absorpt_coefficient_mu 0.072
_exptl_absorpt_correction_T_max 1.00000
_exptl_absorpt_correction_T_min 0.49603
_exptl_absorpt_correction_type multi-scan
_exptl_absorpt_process_details
;
CrysAlisPro 1.171.40.53 (Rigaku Oxford Diffraction, 2019)
Empirical absorption correction using spherical harmonics,
 implemented in SCALE3 ABSPACK scaling algorithm.
;
_exptl_crystal_colour 'light yellow'
_exptl_crystal_colour_modifier light
_exptl_crystal_colour_primary yellow
_exptl_crystal_density_diffrn 1.570
_exptl_crystal_description needle
_exptl_crystal_F_000 464
_exptl_crystal_recrystallization_method 'Re-crystallisation from solvent: DMF and 1,2,4-trichlorobenzene'
_exptl_crystal_size_max 0.15
_exptl_crystal_size_mid 0.02
_exptl_crystal_size_min 0.02
_refine_diff_density_max 0.424
_refine_diff_density_min -0.279
_refine_diff_density_rms 0.074
_refine_ls_extinction_method none
_refine_ls_goodness_of_fit_ref 0.850
_refine_ls_hydrogen_treatment constr
_refine_ls_matrix_type full
_refine_ls_number_parameters 307
_refine_ls_number_reflns 9320
_refine_ls_number_restraints 0
_refine_ls_restrained_S_all 0.850
_refine_ls_R_factor_all 0.2544
_refine_ls_R_factor_gt 0.1618
_refine_ls_shift/su_max 0.000
_refine_ls_shift/su_mean 0.000
_refine_ls_structure_factor_coef Fsqd
_refine_ls_weighting_details 'w=1/[\s^2^(Fo^2^)] where P=(Fo^2^+2Fc^2^)/3'
_refine_ls_weighting_scheme calc
_refine_ls_wR_factor_gt 0.3707
_refine_ls_wR_factor_ref 0.4485
_reflns_Friedel_coverage 0.000
_reflns_number_gt 2421
_reflns_number_total 9320
_reflns_threshold_expression 'I > 2\s(I)'
_cod_data_source_file d5sc07488f2.cif
_cod_data_source_block CPNDI-1(TCB)
_cod_original_formula_sum 'C90 H48 N2 O12 Cl18'
_cod_database_code 1576385
_shelx_shelxl_version_number 2019/3
_chemical_oxdiff_formula 'C11 H10 N O'
_shelx_space_group_comment
;
The symmetry employed for this shelxl refinement is uniquely defined
by the following loop, which should always be used as a source of
symmetry information in preference to the above space-group names.
They are only intended as comments.
;
_shelx_estimated_absorpt_t_max 0.999
_shelx_estimated_absorpt_t_min 0.989
_olex2_refinement_description
;
1. Fixed Uiso
 At 1.2 times of:
  All C(H) groups
 At 1.5 times of:
  All O(H) groups
2.a Aromatic/amide H refined with riding coordinates:
 C22(H22), C11(H11), C19(H19), C9(H9), C23(H23), C13(H13), C16(H16), C26(H26),
 C18(H18), C15(H15), C25(H25), C5(H5), C4(H4A)
2.b Tetrahedral OH refined with riding coordinates:
 O6(H6), O4(H4)
;
_platon_squeeze_void_probe_radius 1.20
_olex2_submission_original_sample_id 029-NDI-15
_olex2_submission_special_instructions 'No special instructions were received'
_oxdiff_exptl_absorpt_empirical_details
;
Empirical correction (ABSPACK) includes:
- Absorption correction using spherical harmonics
- Frame scaling
;
_oxdiff_exptl_absorpt_empirical_full_max 3.859
_oxdiff_exptl_absorpt_empirical_full_min 0.249

loop_
_space_group_symop_operation_xyz
'x, y, z'
'-x, -y, -z'

loop_
_atom_site_label
_atom_site_type_symbol
_atom_site_fract_x
_atom_site_fract_y
_atom_site_fract_z
_atom_site_U_iso_or_equiv
_atom_site_adp_type
_atom_site_occupancy
_atom_site_site_symmetry_order
_atom_site_calc_flag
_atom_site_refinement_flags_posn
_atom_site_refinement_flags_adp
_atom_site_refinement_flags_occupancy
_atom_site_disorder_assembly
_atom_site_disorder_group
O6 O -0.8321(8) 0.5365(2) 0.07657(17) 0.0810(10) Uani 1 1 d . . . . .
H6 H -0.956907 0.544079 0.053922 0.121 Uiso 1 1 calc R U . . .
O1 O 0.7151(8) 0.5019(2) 0.33138(16) 0.0879(11) Uani 1 1 d . . . . .
N1 N 0.3932(9) 0.4196(2) 0.33799(17) 0.0668(11) Uani 1 1 d . . . . .
O5 O -0.7585(7) 0.43907(19) -0.01217(16) 0.0741(9) Uani 1 1 d . . . . .
O4 O 1.3707(8) 0.0348(2) 0.07619(19) 0.0890(11) Uani 1 1 d . . . . .
H4 H 1.482380 0.006509 0.053405 0.133 Uiso 1 1 calc R U . . .
O3 O 1.2488(8) 0.0489(2) -0.0107(2) 0.0886(11) Uani 1 1 d . . . . .
O2 O 0.9538(9) 0.6554(3) 0.65488(17) 0.0939(12) Uani 1 1 d . . . . .
C12 C 0.1262(10) 0.3772(3) 0.1766(2) 0.0662(12) Uani 1 1 d . . . . .
C24 C -0.4847(9) 0.4535(3) 0.0784(2) 0.0612(12) Uani 1 1 d . . . . .
C10 C 0.4901(9) 0.2916(2) 0.1761(2) 0.0613(12) Uani 1 1 d . . . . .
C21 C -0.0822(10) 0.4046(3) 0.1417(2) 0.0631(12) Uani 1 1 d . . . . .
C22 C -0.1289(10) 0.3698(3) 0.0776(2) 0.0661(12) Uani 1 1 d . . . . .
H22 H -0.020839 0.329067 0.054832 0.079 Uiso 1 1 calc R U . . .
C27 C -0.7063(11) 0.4759(3) 0.0442(3) 0.0658(12) Uani 1 1 d . . . . .
C11 C 0.2895(11) 0.3168(3) 0.1460(2) 0.0684(13) Uani 1 1 d . . . . .
H11 H 0.260885 0.291831 0.102198 0.082 Uiso 1 1 calc R U . . .
C19 C 0.6863(10) 0.2049(3) 0.0781(2) 0.0668(13) Uani 1 1 d . . . . .
H19 H 0.572787 0.226321 0.055392 0.080 Uiso 1 1 calc R U . . .
C14 C 0.6684(10) 0.2288(3) 0.1409(2) 0.0713(13) Uani 1 1 d . . . . .
C9 C 0.5203(10) 0.3257(3) 0.2389(2) 0.0680(13) Uani 1 1 d . . . . .
H9 H 0.653877 0.308667 0.260977 0.082 Uiso 1 1 calc R U . . .
C23 C -0.3302(11) 0.3938(3) 0.0467(2) 0.0678(13) Uani 1 1 d . . . . .
H23 H -0.361993 0.368553 0.002994 0.081 Uiso 1 1 calc R U . . .
C1 C 0.5904(11) 0.4762(3) 0.3625(3) 0.0741(14) Uani 1 1 d . . . . .
C3 C 0.4800(11) 0.4839(3) 0.4666(2) 0.0730(14) Uani 1 1 d . . . . .
C13 C 0.1616(10) 0.4095(3) 0.2391(2) 0.0693(13) Uani 1 1 d . . . . .
H13 H 0.049612 0.449409 0.261485 0.083 Uiso 1 1 calc R U . . .
C6 C 0.7254(10) 0.5745(3) 0.5611(2) 0.0667(12) Uani 1 1 d . . . . .
C20 C 1.2282(11) 0.0636(3) 0.0458(3) 0.0742(14) Uani 1 1 d . . . . .
C17 C 1.0317(11) 0.1188(3) 0.0778(2) 0.0758(15) Uani 1 1 d . . . . .
C16 C 1.0100(11) 0.1390(3) 0.1407(2) 0.0770(14) Uani 1 1 d . . . . .
H16 H 1.117635 0.115080 0.162440 0.092 Uiso 1 1 calc R U . . .
C7 C 0.7759(11) 0.6060(3) 0.6291(2) 0.0731(14) Uani 1 1 d . . . . .
C8 C 0.3606(11) 0.3849(3) 0.2715(2) 0.0663(13) Uani 1 1 d . . . . .
C26 C -0.2352(10) 0.4658(3) 0.1723(2) 0.0716(13) Uani 1 1 d . . . . .
H26 H -0.203397 0.492250 0.215904 0.086 Uiso 1 1 calc R U . . .
C2 C 0.6324(11) 0.5128(3) 0.4322(2) 0.0717(14) Uani 1 1 d . . . . .
C18 C 0.8632(11) 0.1510(3) 0.0472(3) 0.0740(14) Uani 1 1 d . . . . .
H18 H 0.868749 0.135786 0.003651 0.089 Uiso 1 1 calc R U . . .
C15 C 0.8326(11) 0.1940(3) 0.1724(3) 0.0801(15) Uani 1 1 d . . . . .
H15 H 0.822489 0.208071 0.215743 0.096 Uiso 1 1 calc R U . . .
C25 C -0.4342(11) 0.4891(3) 0.1404(3) 0.0753(14) Uani 1 1 d . . . . .
H25 H -0.538237 0.531205 0.162590 0.090 Uiso 1 1 calc R U . . .
C5 C 0.8695(12) 0.6011(3) 0.5258(3) 0.0823(15) Uani 1 1 d . . . . .
H5 H 1.003752 0.640992 0.545066 0.099 Uiso 1 1 calc R U . . .
C4 C 0.8220(12) 0.5703(3) 0.4606(2) 0.0788(15) Uani 1 1 d . . . . .
H4A H 0.923096 0.589814 0.436455 0.095 Uiso 1 1 calc R U . . .

loop_
_atom_site_aniso_label
_atom_site_aniso_U_11
_atom_site_aniso_U_22
_atom_site_aniso_U_33
_atom_site_aniso_U_23
_atom_site_aniso_U_13
_atom_site_aniso_U_12
O6 0.072(2) 0.078(2) 0.098(2) 0.0410(19) -0.006(2) 0.020(2)
O1 0.082(3) 0.098(3) 0.074(2) 0.0231(19) -0.001(2) 0.010(2)
N1 0.064(3) 0.068(2) 0.060(2) 0.0155(18) 0.000(2) 0.026(2)
O5 0.072(2) 0.075(2) 0.080(2) 0.0367(18) -0.0058(19) 0.0139(18)
O4 0.070(2) 0.071(2) 0.116(3) 0.025(2) 0.006(2) 0.026(2)
O3 0.068(2) 0.069(2) 0.110(3) 0.014(2) -0.002(2) 0.0179(19)
O2 0.089(3) 0.116(3) 0.071(2) 0.034(2) -0.011(2) 0.000(3)
C12 0.059(3) 0.071(3) 0.067(3) 0.025(2) 0.002(2) 0.031(2)
C24 0.044(3) 0.073(3) 0.069(3) 0.031(2) -0.004(2) 0.015(2)
C10 0.051(3) 0.054(3) 0.071(3) 0.018(2) -0.011(2) 0.011(2)
C21 0.061(3) 0.065(3) 0.061(3) 0.022(2) -0.001(2) 0.021(2)
C22 0.062(3) 0.070(3) 0.061(3) 0.020(2) -0.006(2) 0.013(3)
C27 0.065(3) 0.066(3) 0.074(3) 0.036(2) 0.003(3) 0.018(3)
C11 0.080(4) 0.058(3) 0.062(3) 0.019(2) -0.006(3) 0.015(3)
C19 0.064(3) 0.054(3) 0.071(3) 0.013(2) -0.006(2) 0.015(2)
C14 0.062(3) 0.061(3) 0.078(3) 0.013(2) -0.006(3) 0.022(2)
C9 0.061(3) 0.064(3) 0.075(3) 0.024(2) -0.010(3) 0.014(2)
C23 0.072(3) 0.069(3) 0.061(3) 0.023(2) 0.000(3) 0.017(3)
C1 0.057(3) 0.082(4) 0.080(4) 0.029(3) -0.004(3) 0.016(3)
C3 0.083(4) 0.061(3) 0.066(3) 0.016(2) -0.009(3) 0.033(3)
C13 0.058(3) 0.063(3) 0.080(3) 0.020(2) 0.001(3) 0.029(2)
C6 0.062(3) 0.065(3) 0.069(3) 0.021(2) 0.002(3) 0.008(3)
C20 0.060(3) 0.051(3) 0.095(4) 0.013(3) -0.015(3) 0.012(3)
C17 0.069(4) 0.058(3) 0.080(4) 0.005(2) -0.008(3) 0.011(3)
C16 0.069(3) 0.062(3) 0.086(4) 0.014(2) -0.002(3) 0.023(3)
C7 0.059(3) 0.075(3) 0.081(3) 0.028(3) -0.014(3) 0.012(3)
C8 0.071(3) 0.064(3) 0.063(3) 0.023(2) -0.004(3) 0.018(3)
C26 0.067(3) 0.064(3) 0.074(3) 0.016(2) 0.001(3) 0.021(3)
C2 0.074(4) 0.067(3) 0.069(3) 0.021(2) 0.000(3) 0.020(3)
C18 0.066(3) 0.060(3) 0.079(3) 0.010(2) -0.006(3) 0.013(3)
C15 0.079(4) 0.068(3) 0.087(4) 0.023(3) -0.003(3) 0.026(3)
C25 0.067(3) 0.085(3) 0.080(4) 0.039(3) 0.001(3) 0.031(3)
C5 0.082(4) 0.081(4) 0.078(3) 0.026(3) -0.005(3) 0.008(3)
C4 0.081(4) 0.081(3) 0.067(3) 0.020(3) 0.003(3) 0.009(3)

loop_
_atom_type_symbol
_atom_type_description
_atom_type_scat_dispersion_real
_atom_type_scat_dispersion_imag
_atom_type_scat_source
C C 0.0045 0.0022 'International Tables Vol C Tables 4.2.6.8 and 6.1.1.4'
H H 0.0000 0.0000 'International Tables Vol C Tables 4.2.6.8 and 6.1.1.4'
N N 0.0085 0.0044 'International Tables Vol C Tables 4.2.6.8 and 6.1.1.4'
O O 0.0146 0.0081 'International Tables Vol C Tables 4.2.6.8 and 6.1.1.4'

loop_
_geom_angle_atom_site_label_1
_geom_angle_atom_site_label_2
_geom_angle_atom_site_label_3
_geom_angle
_geom_angle_site_symmetry_1
_geom_angle_site_symmetry_3
_geom_angle_publ_flag
C27 O6 H6 109.5 . . ?
C1 N1 C7 126.1(5) . 2_666 ?
C1 N1 C8 115.9(4) . . ?
C7 N1 C8 118.0(4) 2_666 . ?
C20 O4 H4 109.5 . . ?
C11 C12 C21 121.5(4) . . ?
C13 C12 C21 121.2(4) . . ?
C13 C12 C11 117.2(4) . . ?
C23 C24 C27 119.3(4) . . ?
C25 C24 C27 121.9(5) . . ?
C25 C24 C23 118.8(4) . . ?
C11 C10 C14 121.3(4) . . ?
C9 C10 C11 117.5(5) . . ?
C9 C10 C14 121.2(4) . . ?
C22 C21 C12 121.8(4) . . ?
C26 C21 C12 120.8(4) . . ?
C26 C21 C22 117.4(4) . . ?
C21 C22 H22 119.6 . . ?
C23 C22 C21 120.8(5) . . ?
C23 C22 H22 119.6 . . ?
O6 C27 C24 115.9(4) . . ?
O5 C27 O6 123.6(5) . . ?
O5 C27 C24 120.4(5) . . ?
C12 C11 H11 118.3 . . ?
C10 C11 C12 123.4(4) . . ?
C10 C11 H11 118.3 . . ?
C14 C19 H19 119.0 . . ?
C18 C19 H19 119.0 . . ?
C18 C19 C14 121.9(5) . . ?
C19 C14 C10 122.6(5) . . ?
C19 C14 C15 117.3(5) . . ?
C15 C14 C10 120.1(5) . . ?
C10 C9 H9 119.3 . . ?
C10 C9 C8 121.4(5) . . ?
C8 C9 H9 119.3 . . ?
C24 C23 C22 120.6(4) . . ?
C24 C23 H23 119.7 . . ?
C22 C23 H23 119.7 . . ?
O1 C1 N1 123.3(5) . . ?
O1 C1 C2 119.4(5) . . ?
N1 C1 C2 117.1(5) . . ?
C6 C3 C3 117.7(7) 2_666 2_666 ?
C2 C3 C3 119.6(7) . 2_666 ?
C2 C3 C6 122.6(5) . 2_666 ?
C12 C13 H13 119.5 . . ?
C12 C13 C8 121.1(4) . . ?
C8 C13 H13 119.5 . . ?
C3 C6 C7 118.4(5) 2_666 . ?
C5 C6 C3 120.7(5) . 2_666 ?
C5 C6 C7 120.9(5) . . ?
O4 C20 O3 123.5(5) . . ?
O4 C20 C17 118.3(6) . . ?
O3 C20 C17 118.2(5) . . ?
C16 C17 C20 120.1(5) . . ?
C18 C17 C20 121.7(5) . . ?
C18 C17 C16 118.2(5) . . ?
C17 C16 H16 119.6 . . ?
C17 C16 C15 120.7(5) . . ?
C15 C16 H16 119.6 . . ?
N1 C7 C6 117.4(5) 2_666 . ?
O2 C7 N1 121.9(5) . 2_666 ?
O2 C7 C6 120.6(5) . . ?
C9 C8 N1 120.5(4) . . ?
C9 C8 C13 119.4(4) . . ?
C13 C8 N1 120.1(4) . . ?
C21 C26 H26 119.6 . . ?
C21 C26 C25 120.8(5) . . ?
C25 C26 H26 119.6 . . ?
C3 C2 C1 118.0(5) . . ?
C4 C2 C1 121.1(5) . . ?
C4 C2 C3 120.8(5) . . ?
C19 C18 H18 119.4 . . ?
C17 C18 C19 121.3(5) . . ?
C17 C18 H18 119.4 . . ?
C14 C15 H15 119.8 . . ?
C16 C15 C14 120.4(5) . . ?
C16 C15 H15 119.8 . . ?
C24 C25 C26 121.6(5) . . ?
C24 C25 H25 119.2 . . ?
C26 C25 H25 119.2 . . ?
C6 C5 H5 119.7 . . ?
C6 C5 C4 120.6(5) . . ?
C4 C5 H5 119.7 . . ?
C2 C4 C5 120.5(5) . . ?
C2 C4 H4A 119.8 . . ?
C5 C4 H4A 119.8 . . ?

loop_
_geom_bond_atom_site_label_1
_geom_bond_atom_site_label_2
_geom_bond_distance
_geom_bond_site_symmetry_2
_geom_bond_publ_flag
O6 H6 0.8400 . ?
O6 C27 1.303(6) . ?
O1 C1 1.215(6) . ?
N1 C1 1.365(7) . ?
N1 C7 1.374(6) 2_666 ?
N1 C8 1.436(6) . ?
O5 C27 1.242(6) . ?
O4 H4 0.8400 . ?
O4 C20 1.248(7) . ?
O3 C20 1.254(7) . ?
O2 C7 1.222(6) . ?
C12 C21 1.497(7) . ?
C12 C11 1.399(7) . ?
C12 C13 1.352(6) . ?
C24 C27 1.481(7) . ?
C24 C23 1.370(6) . ?
C24 C25 1.349(7) . ?
C10 C11 1.380(7) . ?
C10 C14 1.500(7) . ?
C10 C9 1.357(6) . ?
C21 C22 1.389(6) . ?
C21 C26 1.377(6) . ?
C22 H22 0.9500 . ?
C22 C23 1.379(7) . ?
C11 H11 0.9500 . ?
C19 H19 0.9500 . ?
C19 C14 1.372(7) . ?
C19 C18 1.370(7) . ?
C14 C15 1.400(7) . ?
C9 H9 0.9500 . ?
C9 C8 1.385(6) . ?
C23 H23 0.9500 . ?
C1 C2 1.507(7) . ?
C3 C3 1.442(10) 2_666 ?
C3 C6 1.419(7) 2_666 ?
C3 C2 1.389(7) . ?
C13 H13 0.9500 . ?
C13 C8 1.399(7) . ?
C6 C7 1.474(7) . ?
C6 C5 1.357(7) . ?
C20 C17 1.459(7) . ?
C17 C16 1.384(7) . ?
C17 C18 1.367(8) . ?
C16 H16 0.9500 . ?
C16 C15 1.389(7) . ?
C26 H26 0.9500 . ?
C26 C25 1.380(7) . ?
C2 C4 1.359(7) . ?
C18 H18 0.9500 . ?
C15 H15 0.9500 . ?
C25 H25 0.9500 . ?
C5 H5 0.9500 . ?
C5 C4 1.410(7) . ?
C4 H4A 0.9500 . ?

loop_
_geom_torsion_atom_site_label_1
_geom_torsion_atom_site_label_2
_geom_torsion_atom_site_label_3
_geom_torsion_atom_site_label_4
_geom_torsion
_geom_torsion_site_symmetry_1
_geom_torsion_site_symmetry_2
_geom_torsion_site_symmetry_3
_geom_torsion_site_symmetry_4
_geom_torsion_publ_flag
O1 C1 C2 C3 177.7(5) . . . . ?
O1 C1 C2 C4 -5.0(8) . . . . ?
N1 C1 C2 C3 3.6(7) . . . . ?
N1 C1 C2 C4 -179.2(5) . . . . ?
O4 C20 C17 C16 1.2(7) . . . . ?
O4 C20 C17 C18 -178.1(5) . . . . ?
O3 C20 C17 C16 -177.4(5) . . . . ?
O3 C20 C17 C18 3.4(7) . . . . ?
C12 C21 C22 C23 177.1(5) . . . . ?
C12 C21 C26 C25 -177.5(5) . . . . ?
C12 C13 C8 N1 -179.5(5) . . . . ?
C12 C13 C8 C9 -1.2(7) . . . . ?
C10 C14 C15 C16 -176.2(4) . . . . ?
C10 C9 C8 N1 179.1(4) . . . . ?
C10 C9 C8 C13 0.8(7) . . . . ?
C21 C12 C11 C10 177.7(5) . . . . ?
C21 C12 C13 C8 -178.6(5) . . . . ?
C21 C22 C23 C24 1.5(7) . . . . ?
C21 C26 C25 C24 -0.5(8) . . . . ?
C22 C21 C26 C25 2.7(7) . . . . ?
C27 C24 C23 C22 -177.6(4) . . . . ?
C27 C24 C25 C26 177.1(5) . . . . ?
C11 C12 C21 C22 2.0(7) . . . . ?
C11 C12 C21 C26 -177.8(4) . . . . ?
C11 C12 C13 C8 2.3(7) . . . . ?
C11 C10 C14 C19 15.0(7) . . . . ?
C11 C10 C14 C15 -167.3(5) . . . . ?
C11 C10 C9 C8 -1.5(7) . . . . ?
C19 C14 C15 C16 1.6(8) . . . . ?
C14 C10 C11 C12 -177.2(4) . . . . ?
C14 C10 C9 C8 178.4(4) . . . . ?
C14 C19 C18 C17 -0.3(8) . . . . ?
C9 C10 C11 C12 2.8(7) . . . . ?
C9 C10 C14 C19 -165.0(5) . . . . ?
C9 C10 C14 C15 12.7(7) . . . . ?
C23 C24 C27 O6 -175.3(4) . . . . ?
C23 C24 C27 O5 2.7(7) . . . . ?
C23 C24 C25 C26 -1.2(8) . . . . ?
C1 N1 C8 C9 84.9(6) . . . . ?
C1 N1 C8 C13 -96.7(6) . . . . ?
C1 C2 C4 C5 -176.4(5) . . . . ?
C3 C3 C2 C1 178.3(5) 2_666 . . . ?
C3 C3 C2 C4 1.0(9) 2_666 . . . ?
C3 C6 C7 N1 -4.5(7) 2_666 . . 2_666 ?
C3 C6 C7 O2 178.8(5) 2_666 . . . ?
C3 C6 C5 C4 -1.3(9) 2_666 . . . ?
C3 C2 C4 C5 0.7(9) . . . . ?
C13 C12 C21 C22 -177.1(5) . . . . ?
C13 C12 C21 C26 3.1(7) . . . . ?
C13 C12 C11 C10 -3.2(8) . . . . ?
C6 C3 C2 C1 -4.7(8) 2_666 . . . ?
C6 C3 C2 C4 178.0(5) 2_666 . . . ?
C6 C5 C4 C2 -0.6(9) . . . . ?
C20 C17 C16 C15 177.0(5) . . . . ?
C20 C17 C18 C19 -177.5(4) . . . . ?
C17 C16 C15 C14 1.3(8) . . . . ?
C16 C17 C18 C19 3.2(8) . . . . ?
C7 N1 C1 O1 -172.0(5) 2_666 . . . ?
C7 N1 C1 C2 1.8(7) 2_666 . . . ?
C7 N1 C8 C9 -95.9(6) 2_666 . . . ?
C7 N1 C8 C13 82.4(6) 2_666 . . . ?
C7 C6 C5 C4 179.4(5) . . . . ?
C8 N1 C1 O1 7.1(7) . . . . ?
C8 N1 C1 C2 -179.1(4) . . . . ?
C26 C21 C22 C23 -3.1(7) . . . . ?
C18 C19 C14 C10 175.6(4) . . . . ?
C18 C19 C14 C15 -2.1(7) . . . . ?
C18 C17 C16 C15 -3.7(8) . . . . ?
C25 C24 C27 O6 6.4(7) . . . . ?
C25 C24 C27 O5 -175.6(4) . . . . ?
C25 C24 C23 C22 0.7(7) . . . . ?
C5 C6 C7 N1 174.7(5) . . . 2_666 ?
C5 C6 C7 O2 -2.0(8) . . . . ?
